data_4112585
loop_
_publ_author_name
'Garth R. Giesbrecht'
'John C. Gordon'
'David L. Clark'
'P. Jeffrey Hay'
'Brian L. Scott'
'C. Drew Tait'

_publ_contact_author
;
John C. Gordon
MS J514
Los Alamos National Laboratory
Los Alamos, New Mexico  87545
;
_publ_contact_author_email jgordon@lanl.gov
_publ_section_title
;
 A Comparative Study of \p-Arene-Bridged Lanthanum Arylamide and Aryloxide
 Dimers. Solution Behavior, Exchange Mechanisms, and X-ray Crystal
 Structures of La2(NH-2,6-iPr2C6H3)6, La(NH-2,6-iPr2C6H3)3(THF)3, and
 La(NH-2,6-iPr2C6H3)3(py)2
;
_journal_name_full 'Journal of the American Chemical Society'
_journal_page_first 6387
_journal_page_last 6401
_journal_paper_doi 10.1021/ja0398262
_journal_volume 126
_journal_year 2004
_chemical_formula_sum 'C36 H54 La N3'
_chemical_formula_weight 667.73
_chemical_name_systematic
; 
 ? 
;
_space_group_IT_number 14
_symmetry_cell_setting monoclinic
_symmetry_space_group_name_Hall '-P 2yn'
_symmetry_space_group_name_H-M 'P 1 21/n 1'
_atom_sites_solution_hydrogens geom
_atom_sites_solution_primary direct
_atom_sites_solution_secondary difmap
_audit_creation_method SHELXL-97
_cell_angle_alpha 90.00
_cell_angle_beta 92.652(4)
_cell_angle_gamma 90.00
_cell_formula_units_Z 4
_cell_length_a 14.066(3)
_cell_length_b 15.480(3)
_cell_length_c 16.147(3)
_cell_measurement_temperature 203(2)
_cell_volume 3512.1(12)
_computing_cell_refinement 'Bruker SAINT (v. 5.00, Bruker 1998)'
_computing_data_collection 'Siemens SMART (v. 4.202, Siemens 1996)'
_computing_data_reduction 'Bruker SAINT (v. 5.00, Bruker 1998)'
_computing_molecular_graphics 'Bruker AXS SHEXTL (v. 5.10)'
_computing_publication_material 'SHELXL-97 (Sheldrick, 1997)'
_computing_structure_refinement 'SHELXL-97 (Sheldrick, 1997)'
_computing_structure_solution 'SHELXS-97 (Sheldrick, 1990)'
_diffrn_ambient_temperature 203(2)
_diffrn_measured_fraction_theta_full 0.963
_diffrn_measured_fraction_theta_max 0.963
_diffrn_measurement_device_type 'Bruker P4/CCD'
_diffrn_measurement_method '\f scans'
_diffrn_radiation_monochromator graphite
_diffrn_radiation_source 'fine-focus sealed tube'
_diffrn_radiation_type MoK\a
_diffrn_radiation_wavelength 0.71073
_diffrn_reflns_av_R_equivalents 0.0427
_diffrn_reflns_av_sigmaI/netI 0.0439
_diffrn_reflns_limit_h_max 16
_diffrn_reflns_limit_h_min -16
_diffrn_reflns_limit_k_max 18
_diffrn_reflns_limit_k_min -18
_diffrn_reflns_limit_l_max 18
_diffrn_reflns_limit_l_min -19
_diffrn_reflns_number 22592
_diffrn_reflns_theta_full 25.35
_diffrn_reflns_theta_max 25.35
_diffrn_reflns_theta_min 1.82
_diffrn_standards_decay_% '< 2'
_exptl_absorpt_coefficient_mu 1.242
_exptl_absorpt_correction_T_max 0.8652
_exptl_absorpt_correction_T_min 0.7465
_exptl_absorpt_correction_type empirical
_exptl_absorpt_process_details 'SADABS, Sheldrick, 1996'
_exptl_crystal_colour yellow
_exptl_crystal_density_diffrn 1.263
_exptl_crystal_description irregular
_exptl_crystal_F_000 1392
_exptl_crystal_size_max 0.25
_exptl_crystal_size_mid 0.21
_exptl_crystal_size_min 0.12
_refine_diff_density_max 0.780
_refine_diff_density_min -0.730
_refine_diff_density_rms 0.078
_refine_ls_extinction_method none
_refine_ls_goodness_of_fit_ref 1.223
_refine_ls_hydrogen_treatment mixed
_refine_ls_matrix_type full
_refine_ls_number_parameters 370
_refine_ls_number_reflns 6185
_refine_ls_number_restraints 0
_refine_ls_restrained_S_all 1.223
_refine_ls_R_factor_all 0.0644
_refine_ls_R_factor_gt 0.0452
_refine_ls_shift/su_max 0.001
_refine_ls_shift/su_mean 0.000
_refine_ls_structure_factor_coef Fsqd
_refine_ls_weighting_details 'calc w=1/[\s^2^(Fo^2^)+(0.0326P)^2^+0.0000P] where P=(Fo^2^+2Fc^2^)/3'
_refine_ls_weighting_scheme calc
_refine_ls_wR_factor_gt 0.0758
_refine_ls_wR_factor_ref 0.0792
_reflns_number_gt 5003
_reflns_number_total 6185
_reflns_threshold_expression >2sigma(I)
_cod_data_source_file ja0398262si20031126_061303_1.cif
_cod_data_source_block ccd500
_cod_original_cell_volume 3512.2(11)
_cod_original_sg_symbol_H-M 'P 21/n'
_cod_database_code 4112585

loop_
_symmetry_equiv_pos_as_xyz
'x, y, z'
'-x+1/2, y+1/2, -z+1/2'
'-x, -y, -z'
'x-1/2, -y-1/2, z-1/2'

loop_
_atom_site_label
_atom_site_type_symbol
_atom_site_fract_x
_atom_site_fract_y
_atom_site_fract_z
_atom_site_U_iso_or_equiv
_atom_site_adp_type
_atom_site_occupancy
_atom_site_symmetry_multiplicity
_atom_site_calc_flag
_atom_site_refinement_flags
La1 La 0.572462(14) 0.438475(13) 0.158318(14) 0.02770(8) Uani 1 1 d .
N1 N 0.5026(2) 0.4355(2) -0.0932(2) 0.0350(8) Uani 1 1 d .
N2 N 0.4687(2) 0.3682(3) 0.2460(2) 0.0388(9) Uani 1 1 d .
N3 N 0.7055(2) 0.5181(2) 0.2097(2) 0.0357(8) Uani 1 1 d .
C1 C 0.5661(3) 0.3992(2) -0.0370(2) 0.0294(9) Uani 1 1 d .
C2 C 0.6559(3) 0.4416(2) -0.0180(2) 0.0300(8) Uani 1 1 d .
C3 C 0.7230(3) 0.4022(2) 0.0348(2) 0.0320(9) Uani 1 1 d .
H3 H 0.7814 0.4292 0.0449 0.038 Uiso 1 1 calc R
C4 C 0.7061(3) 0.3235(2) 0.0731(2) 0.0342(9) Uani 1 1 d .
H4 H 0.7523 0.2986 0.1087 0.041 Uiso 1 1 calc R
C5 C 0.6196(3) 0.2832(2) 0.0574(2) 0.0350(10) Uani 1 1 d .
H5 H 0.6086 0.2301 0.0821 0.042 Uiso 1 1 calc R
C6 C 0.5483(2) 0.3197(2) 0.0058(2) 0.0313(9) Uani 1 1 d .
C7 C 0.6811(3) 0.5226(2) -0.0647(3) 0.0387(10) Uani 1 1 d .
H7 H 0.6229 0.5568 -0.0738 0.046 Uiso 1 1 calc R
C8 C 0.7159(3) 0.4966(3) -0.1494(3) 0.0606(14) Uani 1 1 d .
H8A H 0.7317 0.5475 -0.1798 0.091 Uiso 1 1 calc R
H8B H 0.6666 0.4653 -0.1795 0.091 Uiso 1 1 calc R
H8C H 0.7712 0.4606 -0.1420 0.091 Uiso 1 1 calc R
C9 C 0.7565(3) 0.5805(3) -0.0194(3) 0.0566(13) Uani 1 1 d .
H9A H 0.7683 0.6304 -0.0527 0.085 Uiso 1 1 calc R
H9B H 0.8146 0.5486 -0.0103 0.085 Uiso 1 1 calc R
H9C H 0.7335 0.5985 0.0330 0.085 Uiso 1 1 calc R
C10 C 0.4563(3) 0.2693(2) -0.0131(3) 0.0393(10) Uani 1 1 d .
H10 H 0.4060 0.3115 -0.0267 0.047 Uiso 1 1 calc R
C11 C 0.4239(3) 0.2153(3) 0.0595(3) 0.0549(13) Uani 1 1 d .
H11A H 0.3657 0.1860 0.0436 0.082 Uiso 1 1 calc R
H11B H 0.4136 0.2523 0.1059 0.082 Uiso 1 1 calc R
H11C H 0.4720 0.1735 0.0747 0.082 Uiso 1 1 calc R
C12 C 0.4676(3) 0.2131(3) -0.0897(3) 0.0562(13) Uani 1 1 d .
H12A H 0.4096 0.1819 -0.1018 0.084 Uiso 1 1 calc R
H12B H 0.5188 0.1730 -0.0794 0.084 Uiso 1 1 calc R
H12C H 0.4813 0.2491 -0.1360 0.084 Uiso 1 1 calc R
C13 C 0.4552(3) 0.3121(2) 0.3130(2) 0.0344(9) Uani 1 1 d .
C14 C 0.5347(3) 0.2912(2) 0.3662(3) 0.0364(10) Uani 1 1 d .
C15 C 0.5229(3) 0.2365(3) 0.4326(3) 0.0478(11) Uani 1 1 d .
H15 H 0.5753 0.2229 0.4674 0.057 Uiso 1 1 calc R
C16 C 0.4351(3) 0.2015(3) 0.4485(3) 0.0585(13) Uani 1 1 d .
H16 H 0.4283 0.1641 0.4929 0.070 Uiso 1 1 calc R
C17 C 0.3587(3) 0.2230(3) 0.3976(3) 0.0532(12) Uani 1 1 d .
H17 H 0.2994 0.2004 0.4091 0.064 Uiso 1 1 calc R
C18 C 0.3652(3) 0.2765(3) 0.3302(3) 0.0425(11) Uani 1 1 d .
C19 C 0.6314(3) 0.3275(3) 0.3493(3) 0.0407(10) Uani 1 1 d .
H19 H 0.6209 0.3846 0.3244 0.049 Uiso 1 1 calc R
C20 C 0.6815(3) 0.2730(3) 0.2858(3) 0.0635(14) Uani 1 1 d .
H20A H 0.7421 0.2982 0.2755 0.095 Uiso 1 1 calc R
H20B H 0.6431 0.2710 0.2351 0.095 Uiso 1 1 calc R
H20C H 0.6906 0.2154 0.3069 0.095 Uiso 1 1 calc R
C21 C 0.6967(3) 0.3408(3) 0.4273(3) 0.0560(13) Uani 1 1 d .
H21A H 0.6650 0.3763 0.4661 0.084 Uiso 1 1 calc R
H21B H 0.7545 0.3685 0.4122 0.084 Uiso 1 1 calc R
H21C H 0.7115 0.2858 0.4521 0.084 Uiso 1 1 calc R
C22 C 0.2761(3) 0.2975(3) 0.2780(3) 0.0619(14) Uani 1 1 d .
H22 H 0.2967 0.3240 0.2267 0.074 Uiso 1 1 calc R
C23 C 0.2168(4) 0.3638(5) 0.3202(4) 0.134(3) Uani 1 1 d .
H23A H 0.1610 0.3764 0.2859 0.201 Uiso 1 1 calc R
H23B H 0.2534 0.4156 0.3291 0.201 Uiso 1 1 calc R
H23C H 0.1982 0.3415 0.3726 0.201 Uiso 1 1 calc R
C24 C 0.2162(5) 0.2192(4) 0.2530(5) 0.149(4) Uani 1 1 d .
H24A H 0.1612 0.2375 0.2203 0.223 Uiso 1 1 calc R
H24B H 0.1965 0.1901 0.3018 0.223 Uiso 1 1 calc R
H24C H 0.2533 0.1804 0.2210 0.223 Uiso 1 1 calc R
C25 C 0.7488(3) 0.5359(2) 0.2877(3) 0.0353(10) Uani 1 1 d .
C26 C 0.8485(3) 0.5303(2) 0.3027(3) 0.0383(10) Uani 1 1 d .
C27 C 0.8853(3) 0.5379(2) 0.3837(3) 0.0460(12) Uani 1 1 d .
H27 H 0.9504 0.5310 0.3942 0.055 Uiso 1 1 calc R
C28 C 0.8289(3) 0.5553(3) 0.4484(3) 0.0529(12) Uani 1 1 d .
H28 H 0.8550 0.5577 0.5023 0.063 Uiso 1 1 calc R
C29 C 0.7319(3) 0.5694(3) 0.4325(3) 0.0478(11) Uani 1 1 d .
H29 H 0.6942 0.5853 0.4758 0.057 Uiso 1 1 calc R
C30 C 0.6905(3) 0.5603(2) 0.3535(2) 0.0379(9) Uani 1 1 d .
C31 C 0.9146(3) 0.5168(3) 0.2314(3) 0.0437(11) Uani 1 1 d .
H31 H 0.8840 0.5447 0.1826 0.052 Uiso 1 1 calc R
C32 C 0.9242(3) 0.4211(3) 0.2100(3) 0.0596(13) Uani 1 1 d .
H32A H 0.9655 0.4148 0.1647 0.089 Uiso 1 1 calc R
H32B H 0.8626 0.3979 0.1945 0.089 Uiso 1 1 calc R
H32C H 0.9505 0.3905 0.2574 0.089 Uiso 1 1 calc R
C33 C 1.0122(3) 0.5586(3) 0.2447(3) 0.0691(15) Uani 1 1 d .
H33A H 1.0491 0.5482 0.1972 0.104 Uiso 1 1 calc R
H33B H 1.0442 0.5342 0.2930 0.104 Uiso 1 1 calc R
H33C H 1.0047 0.6197 0.2523 0.104 Uiso 1 1 calc R
C34 C 0.5859(3) 0.5815(3) 0.3366(3) 0.0419(11) Uani 1 1 d .
H34 H 0.5642 0.5470 0.2885 0.050 Uiso 1 1 calc R
C35 C 0.5739(3) 0.6748(3) 0.3123(4) 0.0760(16) Uani 1 1 d .
H35A H 0.6140 0.6876 0.2674 0.114 Uiso 1 1 calc R
H35B H 0.5913 0.7109 0.3589 0.114 Uiso 1 1 calc R
H35C H 0.5087 0.6853 0.2951 0.114 Uiso 1 1 calc R
C36 C 0.5213(4) 0.5596(3) 0.4059(3) 0.0791(17) Uani 1 1 d .
H36A H 0.5288 0.4998 0.4204 0.119 Uiso 1 1 calc R
H36B H 0.4564 0.5705 0.3880 0.119 Uiso 1 1 calc R
H36C H 0.5379 0.5948 0.4534 0.119 Uiso 1 1 calc R
HN2 H 0.431(4) 0.375(4) 0.228(4) 0.080 Uiso 1 1 d .
HN1 H 0.457(4) 0.405(3) -0.104(3) 0.080 Uiso 1 1 d .
HN3 H 0.748(3) 0.512(3) 0.172(3) 0.080 Uiso 1 1 d .

loop_
_atom_site_aniso_label
_atom_site_aniso_U_11
_atom_site_aniso_U_22
_atom_site_aniso_U_33
_atom_site_aniso_U_23
_atom_site_aniso_U_13
_atom_site_aniso_U_12
La1 0.02405(12) 0.03198(12) 0.02710(14) 0.00301(12) 0.00143(8) 0.00073(11)
N1 0.0327(18) 0.0350(18) 0.037(2) 0.0003(17) -0.0057(16) 0.0019(15)
N2 0.030(2) 0.047(2) 0.039(2) 0.0106(17) -0.0034(18) 0.0005(17)
N3 0.035(2) 0.0441(19) 0.028(2) -0.0013(16) 0.0019(16) -0.0020(15)
C1 0.031(2) 0.030(2) 0.027(2) -0.0041(17) 0.0000(18) 0.0073(16)
C2 0.030(2) 0.0340(19) 0.026(2) -0.0062(18) 0.0033(17) 0.0058(18)
C3 0.024(2) 0.040(2) 0.032(2) -0.0055(18) 0.0054(18) 0.0039(16)
C4 0.032(2) 0.035(2) 0.035(3) 0.0008(18) -0.0033(18) 0.0126(18)
C5 0.039(2) 0.024(2) 0.041(3) 0.0010(17) 0.000(2) 0.0051(17)
C6 0.030(2) 0.033(2) 0.030(2) -0.0047(18) -0.0036(18) 0.0025(17)
C7 0.032(2) 0.037(2) 0.048(3) 0.006(2) 0.004(2) 0.0050(18)
C8 0.071(3) 0.060(3) 0.053(3) 0.016(2) 0.026(3) 0.016(3)
C9 0.040(3) 0.046(3) 0.083(4) 0.018(2) 0.000(3) -0.005(2)
C10 0.037(2) 0.030(2) 0.050(3) 0.0036(19) -0.006(2) 0.0045(17)
C11 0.048(3) 0.053(3) 0.063(3) 0.010(2) -0.007(2) -0.013(2)
C12 0.047(3) 0.053(3) 0.068(4) -0.020(2) -0.005(3) -0.009(2)
C13 0.036(2) 0.034(2) 0.034(2) 0.0041(19) 0.0064(18) -0.0020(18)
C14 0.038(2) 0.033(2) 0.038(3) 0.0039(18) 0.005(2) -0.0024(17)
C15 0.050(3) 0.050(3) 0.042(3) 0.015(2) -0.003(2) -0.006(2)
C16 0.063(3) 0.063(3) 0.050(3) 0.023(2) 0.008(3) -0.015(3)
C17 0.044(3) 0.061(3) 0.055(3) 0.015(2) 0.014(2) -0.012(2)
C18 0.036(2) 0.047(3) 0.045(3) 0.007(2) 0.007(2) -0.0042(19)
C19 0.037(2) 0.039(2) 0.045(3) 0.010(2) -0.005(2) -0.0033(19)
C20 0.050(3) 0.077(4) 0.065(4) 0.004(3) 0.017(3) -0.006(2)
C21 0.047(3) 0.057(3) 0.063(3) 0.009(2) -0.013(2) -0.007(2)
C22 0.031(2) 0.072(3) 0.083(4) 0.034(3) 0.007(2) -0.006(2)
C23 0.097(5) 0.216(9) 0.092(5) 0.050(5) 0.038(4) 0.090(6)
C24 0.096(5) 0.135(6) 0.208(9) 0.072(6) -0.081(6) -0.065(5)
C25 0.039(2) 0.029(2) 0.038(3) 0.0031(17) -0.001(2) -0.0065(16)
C26 0.035(2) 0.035(2) 0.045(3) 0.0028(19) -0.005(2) -0.0047(17)
C27 0.047(3) 0.037(2) 0.053(3) 0.001(2) -0.012(3) -0.0080(19)
C28 0.066(3) 0.050(3) 0.041(3) 0.000(2) -0.014(3) -0.014(2)
C29 0.063(3) 0.041(2) 0.040(3) -0.005(2) 0.007(2) -0.010(2)
C30 0.045(2) 0.036(2) 0.033(3) -0.003(2) 0.002(2) -0.008(2)
C31 0.033(2) 0.047(3) 0.051(3) 0.002(2) -0.004(2) 0.0000(19)
C32 0.055(3) 0.052(3) 0.071(4) 0.001(2) 0.009(3) 0.004(2)
C33 0.043(3) 0.074(3) 0.091(4) -0.001(3) 0.006(3) -0.008(3)
C34 0.042(2) 0.049(3) 0.035(3) -0.0117(19) 0.007(2) -0.0082(19)
C35 0.052(3) 0.068(3) 0.107(5) 0.025(3) -0.006(3) 0.002(3)
C36 0.067(4) 0.093(4) 0.080(4) 0.011(3) 0.037(3) 0.007(3)

loop_
_atom_type_symbol
_atom_type_description
_atom_type_scat_dispersion_real
_atom_type_scat_dispersion_imag
_atom_type_scat_source
C C 0.0033 0.0016 'International Tables Vol C Tables 4.2.6.8 and 6.1.1.4'
H H 0.0000 0.0000 'International Tables Vol C Tables 4.2.6.8 and 6.1.1.4'
N N 0.0061 0.0033 'International Tables Vol C Tables 4.2.6.8 and 6.1.1.4'
La La -0.2871 2.4523 'International Tables Vol C Tables 4.2.6.8 and 6.1.1.4'

loop_
_geom_angle_atom_site_label_1
_geom_angle_atom_site_label_2
_geom_angle_atom_site_label_3
_geom_angle
_geom_angle_site_symmetry_1
_geom_angle_site_symmetry_3
N2 La1 N3 122.37(12) . .
N2 La1 N1 111.27(11) . 3_665
N3 La1 N1 93.12(11) . 3_665
N2 La1 C4 115.20(12) . .
N3 La1 C4 88.11(11) . .
N1 La1 C4 123.44(11) 3_665 .
N2 La1 C5 96.63(13) . .
N3 La1 C5 114.74(11) . .
N1 La1 C5 120.71(11) 3_665 .
C4 La1 C5 26.75(10) . .
N2 La1 C3 141.67(12) . .
N3 La1 C3 76.19(11) . .
N1 La1 C3 99.59(11) 3_665 .
C4 La1 C3 26.80(10) . .
C5 La1 C3 46.64(10) . .
N2 La1 C6 99.01(12) . .
N3 La1 C6 130.52(10) . .
N1 La1 C6 95.93(10) 3_665 .
C4 La1 C6 47.26(10) . .
C5 La1 C6 26.48(9) . .
C3 La1 C6 54.34(10) . .
N2 La1 C2 145.64(12) . .
N3 La1 C2 89.27(11) . .
N1 La1 C2 76.57(10) 3_665 .
C4 La1 C2 46.88(10) . .
C5 La1 C2 54.25(10) . .
C3 La1 C2 25.91(9) . .
C6 La1 C2 46.68(9) . .
N2 La1 C1 120.99(12) . .
N3 La1 C1 115.49(10) . .
N1 La1 C1 74.64(10) 3_665 .
C4 La1 C1 54.65(10) . .
C5 La1 C1 46.40(10) . .
C3 La1 C1 46.05(10) . .
C6 La1 C1 26.37(9) . .
C2 La1 C1 26.29(9) . .
C1 N1 La1 151.0(3) . 3_665
C13 N2 La1 149.3(2) . .
C25 N3 La1 136.4(3) . .
N1 C1 C6 123.2(3) . .
N1 C1 C2 119.6(3) . .
C6 C1 C2 117.2(3) . .
N1 C1 La1 124.3(2) . .
C6 C1 La1 71.8(2) . .
C2 C1 La1 73.8(2) . .
C3 C2 C1 119.7(3) . .
C3 C2 C7 120.2(3) . .
C1 C2 C7 119.6(3) . .
C3 C2 La1 73.0(2) . .
C1 C2 La1 79.9(2) . .
C7 C2 La1 125.0(2) . .
C2 C3 C4 122.3(4) . .
C2 C3 La1 81.1(2) . .
C4 C3 La1 74.4(2) . .
C5 C4 C3 118.7(3) . .
C5 C4 La1 77.5(2) . .
C3 C4 La1 78.8(2) . .
C4 C5 C6 122.1(3) . .
C4 C5 La1 75.7(2) . .
C6 C5 La1 80.2(2) . .
C5 C6 C1 119.8(3) . .
C5 C6 C10 119.5(3) . .
C1 C6 C10 120.3(3) . .
C5 C6 La1 73.3(2) . .
C1 C6 La1 81.8(2) . .
C10 C6 La1 121.6(2) . .
C2 C7 C8 108.7(3) . .
C2 C7 C9 114.6(3) . .
C8 C7 C9 109.6(4) . .
C11 C10 C12 110.8(3) . .
C11 C10 C6 114.0(3) . .
C12 C10 C6 109.4(3) . .
N2 C13 C14 118.5(3) . .
N2 C13 C18 122.9(4) . .
C14 C13 C18 118.6(4) . .
C15 C14 C13 119.4(4) . .
C15 C14 C19 120.6(4) . .
C13 C14 C19 119.9(3) . .
C14 C15 C16 121.6(4) . .
C17 C16 C15 118.6(4) . .
C16 C17 C18 123.0(4) . .
C17 C18 C13 118.8(4) . .
C17 C18 C22 119.1(4) . .
C13 C18 C22 122.1(4) . .
C14 C19 C20 111.3(3) . .
C14 C19 C21 114.3(4) . .
C20 C19 C21 110.4(4) . .
C23 C22 C18 110.9(5) . .
C23 C22 C24 110.6(5) . .
C18 C22 C24 114.3(4) . .
N3 C25 C26 121.9(4) . .
N3 C25 C30 118.9(4) . .
C26 C25 C30 119.3(4) . .
C27 C26 C25 118.6(4) . .
C27 C26 C31 120.6(4) . .
C25 C26 C31 120.8(4) . .
C28 C27 C26 122.2(4) . .
C27 C28 C29 119.2(4) . .
C30 C29 C28 121.4(4) . .
C29 C30 C25 118.9(4) . .
C29 C30 C34 120.4(4) . .
C25 C30 C34 120.6(4) . .
C33 C31 C26 114.3(4) . .
C33 C31 C32 110.8(4) . .
C26 C31 C32 111.5(3) . .
C35 C34 C36 110.1(4) . .
C35 C34 C30 110.5(3) . .
C36 C34 C30 115.4(4) . .

loop_
_geom_bond_atom_site_label_1
_geom_bond_atom_site_label_2
_geom_bond_distance
_geom_bond_site_symmetry_2
La1 N2 2.347(4) .
La1 N3 2.360(3) .
La1 N1 2.434(3) 3_665
La1 C4 2.972(3) .
La1 C5 2.995(4) .
La1 C3 3.028(3) .
La1 C6 3.080(4) .
La1 C2 3.129(4) .
La1 C1 3.209(4) .
N1 C1 1.364(5) .
N1 La1 2.434(3) 3_665
N2 C13 1.406(5) .
N3 C25 1.400(5) .
C1 C6 1.440(5) .
C1 C2 1.443(5) .
C2 C3 1.384(5) .
C2 C7 1.514(5) .
C3 C4 1.391(5) .
C4 C5 1.380(5) .
C5 C6 1.394(5) .
C6 C10 1.530(5) .
C7 C8 1.527(6) .
C7 C9 1.547(6) .
C10 C11 1.527(5) .
C10 C12 1.527(6) .
C13 C14 1.415(5) .
C13 C18 1.420(5) .
C14 C15 1.382(5) .
C14 C19 1.508(5) .
C15 C16 1.384(6) .
C16 C17 1.363(6) .
C17 C18 1.375(6) .
C18 C22 1.513(6) .
C19 C20 1.525(6) .
C19 C21 1.537(6) .
C22 C23 1.504(7) .
C22 C24 1.521(7) .
C25 C26 1.416(5) .
C25 C30 1.423(5) .
C26 C27 1.388(6) .
C26 C31 1.528(6) .
C27 C28 1.368(6) .
C28 C29 1.394(6) .
C29 C30 1.384(6) .
C30 C34 1.520(6) .
C31 C33 1.524(6) .
C31 C32 1.529(5) .
C34 C35 1.504(6) .
C34 C36 1.512(6) .
